data_4349302
loop_
_publ_author_name
'Zhang, Jun'
'Kosaka, Wataru'
'Fukunaga, Hiroki'
'Kitagawa, Susumu'
'Takata, Masaki'
'Miyasaka, Hitoshi'

_publ_section_title
;
 Regulation of NO Uptake in Flexible Ru Dimer Chain Compounds with Highly
 Electron Donating Dopants.
;
_journal_issue 22
_journal_name_full 'Inorganic chemistry'
_journal_page_first 12085
_journal_page_last 12092
_journal_paper_doi 10.1021/acs.inorgchem.6b02349
_journal_volume 55
_journal_year 2016
_chemical_formula_moiety 'C46.6 H40 Cl6.4 N2 O12 Ru2'
_chemical_formula_sum 'C46.6 H40 Cl6.4 N2 O12 Ru2'
_chemical_formula_weight 1249.07
_space_group_crystal_system triclinic
_space_group_IT_number 2
_space_group_name_Hall '-P 1'
_space_group_name_H-M_alt 'P -1'
_atom_sites_solution_hydrogens geom
_atom_sites_solution_primary direct
_atom_sites_solution_secondary difmap
_cell_angle_alpha 80.29(6)
_cell_angle_beta 78.65(6)
_cell_angle_gamma 84.40(6)
_cell_formula_units_Z 1
_cell_length_a 9.882(15)
_cell_length_b 11.598(17)
_cell_length_c 13.116(17)
_cell_measurement_reflns_used 4103
_cell_measurement_temperature 112
_cell_measurement_theta_max 30.89
_cell_measurement_theta_min 1.60
_cell_volume 1450(4)
_computing_cell_refinement CrystalClear
_computing_data_collection 'CrystalClear (Rigaku Inc., 2008)'
_computing_data_reduction CrystalClear
_computing_molecular_graphics 'CrystalStructure 4.1'
_computing_publication_material 'CrystalStructure 4.1 (Rigaku, 2014)'
_computing_structure_refinement 'SHELXL2013 (Sheldrick, 2008)'
_computing_structure_solution 'SIR2011 (Burla, et al., 2012)'
_diffrn_ambient_temperature 112
_diffrn_detector_area_resol_mean 7.111
_diffrn_measured_fraction_theta_full 0.961
_diffrn_measured_fraction_theta_max 0.952
_diffrn_measurement_device_type 'Rigaku Saturn724'
_diffrn_measurement_method \w
_diffrn_radiation_type 'Mo K\a'
_diffrn_radiation_wavelength 0.71075
_diffrn_reflns_av_R_equivalents 0.1029
_diffrn_reflns_Laue_measured_fraction_full 0.961
_diffrn_reflns_Laue_measured_fraction_max 0.952
_diffrn_reflns_limit_h_max 12
_diffrn_reflns_limit_h_min -12
_diffrn_reflns_limit_k_max 14
_diffrn_reflns_limit_k_min -13
_diffrn_reflns_limit_l_max 16
_diffrn_reflns_limit_l_min -15
_diffrn_reflns_number 9602
_diffrn_reflns_point_group_measured_fraction_full 0.961
_diffrn_reflns_point_group_measured_fraction_max 0.952
_diffrn_reflns_theta_full 25.242
_diffrn_reflns_theta_max 26.000
_diffrn_reflns_theta_min 1.603
_diffrn_standards_number 0
_exptl_absorpt_coefficient_mu 0.870
_exptl_absorpt_correction_T_max 0.984
_exptl_absorpt_correction_T_min 0.498
_exptl_absorpt_correction_type multi-scan
_exptl_absorpt_process_details 'REQAB (Rigaku, 1998)'
_exptl_crystal_colour brown
_exptl_crystal_density_diffrn 1.431
_exptl_crystal_density_method 'not measured'
_exptl_crystal_description block
_exptl_crystal_F_000 626.40
_exptl_crystal_size_max 0.343
_exptl_crystal_size_mid 0.019
_exptl_crystal_size_min 0.019
_refine_diff_density_max 2.56
_refine_diff_density_min -2.08
_refine_ls_extinction_method none
_refine_ls_goodness_of_fit_ref 1.340
_refine_ls_hydrogen_treatment constr
_refine_ls_number_parameters 343
_refine_ls_number_reflns 5417
_refine_ls_number_restraints 72
_refine_ls_R_factor_all 0.2235
_refine_ls_R_factor_gt 0.1682
_refine_ls_shift/su_max 0.000
_refine_ls_structure_factor_coef Fsqd
_refine_ls_weighting_details 'w = 1/[\s^2^(Fo^2^)+(0.2000P)^2^+0.0000P] where P=(Fo^2^+2Fc^2^)/3'
_refine_ls_weighting_scheme calc
_refine_ls_wR_factor_gt 0.3973
_refine_ls_wR_factor_ref 0.4563
_reflns_number_gt 3066
_reflns_number_total 5417
_reflns_threshold_expression F^2^>2.0\s(F^2^)
_cod_data_source_file ic6b02349_si_002.cif
_cod_data_source_block Ru-anis-phz_70'
_cod_original_cell_volume 1449(4)
_cod_database_code 4349302
_shelxl_res_file
;
TITL 141026 Ru_4Cl2OMe30_phz
CELL  0.71075 9.88190 11.59780 13.11560 80.28550 78.64950 84.39900
ZERR  1 0.01450 0.01660 0.01720 0.06370 0.05520 0.05610
LATT 1
SFAC H N O RU CL C
UNIT 40 2 12 2 6.400000 46.600000
SHEL 99999.000000 0.810668
L.S. 30
FMAP 2
PLAN -25
WPDB -2
HTAB
BOND $H
CONF
LIST 4
TEMP -160.8
ACTA
SIZE 0.343 0.019 0.019
DELU 0.0100 0.0100 Cl5 C24 Cl6
SIMU 0.0050 0.0100 Cl5 C24 Cl6
DELU 0.0100 0.0100 N1 C17 C18 C19 C20 C21 C22
SIMU 0.0050 0.0100 N1 C17 C18 C19 C20 C21 C22
WGHT    0.200000
FVAR       1.64071
RU1   4    0.119695   -0.006319    0.485342    11.00000    0.01508    0.10049 =
         0.05751   -0.00517   -0.01154   -0.00408
CL1   5    0.026191    0.652035    0.732889    10.30000    0.03110    0.05073 =
         0.07767   -0.03133   -0.02148   -0.00298
CL2   5    0.008853    0.203198   -0.173422    10.30000    0.04491    0.11834 =
         0.06593    0.00630   -0.01822   -0.00355
CL3   5    0.573486   -0.144983    0.260720    11.00000    0.03220    0.16922 =
         0.07762   -0.02535   -0.00843   -0.00242
CL4   5    0.355999   -0.226692    0.169831    11.00000    0.06225    0.15226 =
         0.07865   -0.02441   -0.01906   -0.00746
CL5   5    0.631839    0.539261    0.122223    10.30000    0.09219    0.04265 =
         0.03499    0.01958    0.02259    0.03919
CL6   5    0.792465    0.487720   -0.071864    10.30000    0.09691    0.09529 =
         0.04169   -0.00642    0.00584    0.04871
O1    3    0.118727    0.162386    0.518352    11.00000    0.01257    0.08337 =
         0.07444    0.00151   -0.01579    0.00977
O2    3   -0.236737    0.382979    0.580521    11.00000    0.02461    0.09393 =
         0.10500   -0.03741   -0.01694    0.01663
O3    3   -0.118632    0.174725    0.550110    11.00000    0.01475    0.09297 =
         0.05205   -0.00783   -0.00955    0.00478
O4    3    0.124814    0.046071    0.326510    11.00000    0.01706    0.10525 =
         0.04652   -0.00980   -0.01266    0.00437
O5    3    0.255109    0.116236    0.135668    11.00000    0.03523    0.13137 =
         0.07134   -0.00824    0.00020    0.00407
O6    3   -0.111418    0.057959    0.353540    11.00000    0.01710    0.10103 =
         0.04207   -0.00986   -0.00526   -0.00620
N1    2    0.368202   -0.018367    0.471045    11.00000    0.00723    0.07428 =
         0.04779   -0.00438   -0.00454    0.00489
C1    6   -0.002058    0.217063    0.545996    11.00000    0.02180    0.12129 =
         0.05078   -0.01281   -0.01594   -0.01137
C2    6    0.000273    0.333581    0.587452    11.00000    0.02915    0.10490 =
         0.06731   -0.02466   -0.01886   -0.00721
C3    6    0.129245    0.356444    0.615855    11.00000    0.03498    0.12253 =
         0.08281   -0.03084    0.00012   -0.01887
AFIX  43
H3    1    0.210260    0.306882    0.599264    11.00000   -1.20000
AFIX   0
C4    6    0.133208    0.447401    0.665345    11.00000    0.03049    0.12040 =
         0.14950   -0.06841   -0.01484    0.00133
AFIX  43
H4    1    0.213403    0.451948    0.693884    11.00000   -1.20000
AFIX   0
C5    6    0.019873    0.543268    0.679218    11.00000    0.05243    0.17221 =
         0.12171   -0.00084   -0.00532    0.01696
C6    6   -0.113112    0.513261    0.653629    11.00000    0.04431    0.12977 =
         0.10408    0.00798   -0.02449   -0.02217
AFIX  43
H6    1   -0.194745    0.562904    0.667578    11.00000   -1.20000
AFIX   0
C7    6   -0.116635    0.410575    0.608555    11.00000    0.03064    0.10881 =
         0.07505   -0.00661   -0.02367   -0.01200
C8    6   -0.363647    0.468983    0.600281    11.00000    0.01754    0.12075 =
         0.10316   -0.02314   -0.00059    0.01120
AFIX  33
H8A   1   -0.441735    0.440921    0.577715    11.00000   -1.20000
H8B   1   -0.387728    0.474556    0.675509    11.00000   -1.20000
H8C   1   -0.342609    0.546452    0.560253    11.00000   -1.20000
AFIX   0
C9    6    0.006789    0.064613    0.294173    11.00000    0.02384    0.09509 =
         0.06252   -0.01955   -0.00733   -0.00860
C10   6    0.007774    0.105701    0.174401    11.00000    0.03403    0.08692 =
         0.04405   -0.01190   -0.01231    0.00634
C11   6    0.131633    0.127873    0.098170    11.00000    0.02957    0.11804 =
         0.07031   -0.01018   -0.01594    0.00474
C12   6    0.385077    0.140979    0.054788    11.00000    0.04916    0.13133 =
         0.05779   -0.00161    0.01641    0.00348
AFIX  33
H12A  1    0.465223    0.130101    0.089944    11.00000   -1.20000
H12B  1    0.396754    0.086955    0.003276    11.00000   -1.20000
H12C  1    0.377419    0.221905    0.018766    11.00000   -1.20000
AFIX   0
C13   6    0.122560    0.160851   -0.005195    11.00000    0.07470    0.13599 =
         0.05779   -0.01350   -0.01550    0.00906
AFIX  43
H13   1    0.204193    0.174841   -0.056312    11.00000   -1.20000
AFIX   0
C14   6   -0.010774    0.174693   -0.037565    11.00000    0.06950    0.19990 =
         0.06216    0.01041   -0.01576   -0.03938
C15   6   -0.124295    0.147501    0.036581    11.00000    0.05632    0.25406 =
         0.04503    0.01209   -0.02372   -0.05942
AFIX  43
H15   1   -0.211343    0.150016    0.015564    11.00000   -1.20000
AFIX   0
C16   6   -0.116901    0.116713    0.140269    11.00000    0.04148    0.10920 =
         0.07884    0.00985   -0.02297    0.00845
AFIX  43
H16   1   -0.199499    0.102487    0.190262    11.00000   -1.20000
AFIX   0
C17   6    0.442067    0.080621    0.428701    11.00000    0.01585    0.08045 =
         0.05664   -0.00082   -0.01078    0.00207
C18   6    0.573230    0.096006    0.457065    11.00000    0.01590    0.08074 =
         0.05782   -0.00248   -0.01428    0.00300
C19   6    0.632849    0.209288    0.417024    11.00000    0.01955    0.08027 =
         0.06264   -0.00628   -0.01616    0.00329
AFIX  43
H19   1    0.706327    0.229892    0.446041    11.00000   -1.20000
AFIX   0
C20   6    0.585839    0.284650    0.340154    11.00000    0.02285    0.08181 =
         0.06661   -0.00314   -0.01536    0.00617
AFIX  43
H20   1    0.632625    0.353254    0.308793    11.00000   -1.20000
AFIX   0
C21   6    0.459484    0.258952    0.304989    11.00000    0.02064    0.08189 =
         0.06372    0.00010   -0.01785    0.00625
AFIX  43
H21   1    0.426356    0.312684    0.250824    11.00000   -1.20000
AFIX   0
C22   6    0.388974    0.161409    0.347205    11.00000    0.01739    0.08116 =
         0.05940    0.00133   -0.01600    0.00482
AFIX  43
H22   1    0.307917    0.147214    0.323802    11.00000   -1.20000
AFIX   0
C23   6    0.388898   -0.152205    0.266393    11.00000    0.04201    0.10456 =
         0.06228    0.01021   -0.01573   -0.01851
AFIX  23
H23A  1    0.347008   -0.192470    0.336610    11.00000   -1.20000
H23B  1    0.344923   -0.071636    0.257016    11.00000   -1.20000
AFIX   0
C24   6    0.786049    0.476185    0.055080    10.30000    0.09251    0.07044 =
         0.03969    0.01103    0.01832    0.04384
AFIX  23
H24A  1    0.865348    0.514520    0.067416    10.30000   -1.20000
H24B  1    0.795948    0.392136    0.084836    10.30000   -1.20000
AFIX   0
HKLF 4

REM  141026 Ru_4Cl2OMe30_phz
REM R1 =  0.1682 for    3066 Fo > 4sig(Fo)  and  0.2235 for all    5417 data
REM    343 parameters refined using     72 restraints

END

WGHT      0.2000      0.0000

REM Instructions for potential hydrogen bonds
EQIV $1 x+1, y, z
HTAB C19 O3_$1
HTAB C22 O4
EQIV $2 -x, -y, -z+1
HTAB C23 O2_$2
HTAB C23 O3_$2
HTAB C23 O4

REM Highest difference peak  2.559,  deepest hole -2.081,  1-sigma level  0.317
Q1    1   0.6851  0.5564  0.1152  11.00000  0.05    1.82
Q2    1   0.6463  0.4407 -0.0119  11.00000  0.05    1.77
Q3    1   0.8303  0.5157 -0.0804  11.00000  0.05    1.74
Q4    1   0.6024  0.5422  0.1155  11.00000  0.05    1.54
Q5    1   0.0137  0.6231  0.7728  11.00000  0.05    1.44
Q6    1   0.8174  0.5275  0.0878  11.00000  0.05    1.41
Q7    1   0.3593  0.5602  0.1530  11.00000  0.05    0.95
Q8    1  -0.0047  0.5146  0.7006  11.00000  0.05    0.83
Q9    1   0.4020  0.2401  0.8579  11.00000  0.05    0.81
Q10   1   0.4004 -0.2676  0.0638  11.00000  0.05    0.80
Q11   1   0.0000  0.5000  0.0000  10.50000  0.05    0.80
Q12   1  -0.0154  0.2989  0.6200  11.00000  0.05    0.79
Q13   1   0.1900  0.1544  0.7612  11.00000  0.05    0.75
Q14   1  -0.0007  0.4439  0.0577  11.00000  0.05    0.73
Q15   1   0.6452  0.6219  0.0179  11.00000  0.05    0.70
Q16   1  -0.2125  0.4195  0.5433  11.00000  0.05    0.65
Q17   1  -0.1200  0.2167 -0.1977  11.00000  0.05    0.65
Q18   1   0.3437 -0.3367  0.2450  11.00000  0.05    0.64
Q19   1   0.0733  0.0752  0.5906  11.00000  0.05    0.64
Q20   1   0.8713  0.5637  0.1303  11.00000  0.05    0.63
Q21   1   0.4690  0.5595  0.1310  11.00000  0.05    0.62
Q22   1   0.3417 -0.1386  0.2834  11.00000  0.05    0.61
Q23   1   0.1194  0.5888  0.1784  11.00000  0.05    0.61
Q24   1   0.1307 -0.1388  0.5970  11.00000  0.05    0.60
Q25   1   0.7114  0.4586  0.1827  11.00000  0.05    0.60
;

loop_
_symmetry_equiv_pos_site_id
_space_group_symop_operation_xyz
1 +X,+Y,+Z
2 -X,-Y,-Z

loop_
_atom_site_label
_atom_site_type_symbol
_atom_site_fract_x
_atom_site_fract_y
_atom_site_fract_z
_atom_site_U_iso_or_equiv
_atom_site_adp_type
_atom_site_occupancy
_atom_site_site_symmetry_multiplicity
_atom_site_calc_flag
_atom_site_refinement_flags
Ru1 Ru 0.11969(10) -0.00632(12) 0.48534(9) 0.0578(6) Uani 1 2 d .
Cl1 Cl 0.0262(11) 0.6520(10) 0.7329(9) 0.049(3) Uani 0.3 2 d .
Cl2 Cl 0.0089(15) 0.2032(14) -0.1734(11) 0.078(4) Uani 0.3 2 d .
Cl3 Cl 0.5735(4) -0.1450(5) 0.2607(4) 0.0928(17) Uani 1 2 d .
Cl4 Cl 0.3560(5) -0.2267(5) 0.1698(4) 0.0961(17) Uani 1 2 d .
Cl5 Cl 0.6318(15) 0.5393(10) 0.1222(8) 0.067(4) Uani 0.3 2 d .
Cl6 Cl 0.7925(18) 0.4877(14) -0.0719(10) 0.085(4) Uani 0.3 2 d .
O1 O 0.1187(9) 0.1624(9) 0.5183(8) 0.058(3) Uani 1 2 d .
O2 O -0.2367(10) 0.3830(10) 0.5805(9) 0.073(3) Uani 1 2 d .
O3 O -0.1186(9) 0.1747(9) 0.5501(7) 0.054(2) Uani 1 2 d .
O4 O 0.1248(9) 0.0461(9) 0.3265(7) 0.056(3) Uani 1 2 d .
O5 O 0.2551(11) 0.1162(12) 0.1357(9) 0.082(4) Uani 1 2 d .
O6 O -0.1114(9) 0.0580(9) 0.3535(7) 0.053(2) Uani 1 2 d .
N1 N 0.3682(9) -0.0184(10) 0.4710(8) 0.044(2) Uani 1 2 d .
C1 C -0.0021(14) 0.2171(16) 0.5460(11) 0.063(4) Uani 1 2 d .
C2 C 0.0003(15) 0.3336(16) 0.5875(12) 0.064(4) Uani 1 2 d .
C3 C 0.1293(17) 0.3564(18) 0.6159(14) 0.079(5) Uani 1 2 d .
C4 C 0.1332(18) 0.4474(18) 0.6653(18) 0.095(7) Uani 1 2 d .
C5 C 0.020(2) 0.543(2) 0.6792(19) 0.121(9) Uani 1 2 d .
C6 C -0.113(2) 0.513(2) 0.6536(16) 0.093(6) Uani 1 2 d .
C7 C -0.1166(16) 0.4106(17) 0.6086(13) 0.070(5) Uani 1 2 d .
C8 C -0.3636(15) 0.4690(17) 0.6003(15) 0.082(5) Uani 1 2 d .
C9 C 0.0068(14) 0.0646(14) 0.2942(12) 0.059(4) Uani 1 2 d .
C10 C 0.0078(15) 0.1057(14) 0.1744(10) 0.055(4) Uani 1 2 d .
C11 C 0.1316(16) 0.1279(18) 0.0982(13) 0.073(5) Uani 1 2 d .
C12 C 0.3851(18) 0.1410(18) 0.0548(13) 0.085(6) Uani 1 2 d .
C13 C 0.123(2) 0.161(2) -0.0052(14) 0.090(6) Uani 1 2 d .
C14 C -0.011(2) 0.175(2) -0.0376(15) 0.112(8) Uani 1 2 d .
C15 C -0.124(2) 0.147(2) 0.0366(13) 0.117(9) Uani 1 2 d .
C16 C -0.1169(18) 0.1167(16) 0.1403(14) 0.079(5) Uani 1 2 d .
C17 C 0.4421(13) 0.0806(13) 0.4287(11) 0.052(2) Uani 1 2 d .
C18 C 0.5732(12) 0.0960(13) 0.4571(11) 0.052(2) Uani 1 2 d .
C19 C 0.6329(13) 0.2093(13) 0.4170(11) 0.054(2) Uani 1 2 d .
C20 C 0.5858(14) 0.2847(14) 0.3402(11) 0.058(2) Uani 1 2 d .
C21 C 0.4595(13) 0.2590(13) 0.3050(11) 0.056(2) Uani 1 2 d .
C22 C 0.3890(12) 0.1614(13) 0.3472(10) 0.053(2) Uani 1 2 d .
C23 C 0.3889(16) -0.1522(16) 0.2664(12) 0.071(5) Uani 1 2 d .
C24 C 0.786(6) 0.476(5) 0.055(3) 0.077(5) Uani 0.3 2 d .
H3 H 0.21026 0.30688 0.59926 0.0947 Uiso 1 2 calc R
H4 H 0.2134 0.45195 0.69388 0.1142 Uiso 1 2 calc R
H6 H -0.19475 0.5629 0.66758 0.1118 Uiso 1 2 calc R
H8A H -0.44174 0.44092 0.57772 0.0988 Uiso 1 2 calc R
H8B H -0.38773 0.47456 0.67551 0.0988 Uiso 1 2 calc R
H8C H -0.34261 0.54645 0.56025 0.0988 Uiso 1 2 calc R
H12A H 0.46522 0.1301 0.08994 0.1023 Uiso 1 2 calc R
H12B H 0.39675 0.08695 0.00328 0.1023 Uiso 1 2 calc R
H12C H 0.37742 0.22191 0.01877 0.1023 Uiso 1 2 calc R
H13 H 0.20419 0.17484 -0.05631 0.1083 Uiso 1 2 calc R
H15 H -0.21134 0.15002 0.01556 0.1407 Uiso 1 2 calc R
H16 H -0.1995 0.10249 0.19026 0.0944 Uiso 1 2 calc R
H19 H 0.70633 0.22989 0.44604 0.0647 Uiso 1 2 calc R
H20 H 0.63262 0.35325 0.30879 0.0693 Uiso 1 2 calc R
H21 H 0.42636 0.31268 0.25082 0.0672 Uiso 1 2 calc R
H22 H 0.30792 0.14721 0.3238 0.0641 Uiso 1 2 calc R
H23A H 0.34701 -0.19247 0.33661 0.0847 Uiso 1 2 calc R
H23B H 0.34492 -0.07164 0.25702 0.0847 Uiso 1 2 calc R
H24A H 0.86535 0.51452 0.06742 0.0929 Uiso 0.3 2 calc R
H24B H 0.79595 0.39214 0.08484 0.0929 Uiso 0.3 2 calc R

loop_
_atom_site_aniso_label
_atom_site_aniso_U_11
_atom_site_aniso_U_22
_atom_site_aniso_U_33
_atom_site_aniso_U_12
_atom_site_aniso_U_13
_atom_site_aniso_U_23
Ru1 0.0151(7) 0.1005(12) 0.0575(8) -0.0041(5) -0.0115(5) -0.0052(6)
Cl1 0.031(5) 0.051(6) 0.078(7) -0.003(4) -0.021(5) -0.031(6)
Cl2 0.045(8) 0.118(12) 0.066(8) -0.004(7) -0.018(6) 0.006(8)
Cl3 0.032(2) 0.169(5) 0.078(3) -0.002(3) -0.0084(19) -0.025(3)
Cl4 0.062(3) 0.152(5) 0.079(3) -0.007(3) -0.019(2) -0.024(3)
Cl5 0.092(8) 0.043(6) 0.035(5) 0.039(5) 0.023(5) 0.020(4)
Cl6 0.097(10) 0.095(8) 0.042(5) 0.049(7) 0.006(6) -0.006(6)
O1 0.013(4) 0.083(7) 0.074(6) 0.010(4) -0.016(4) 0.002(5)
O2 0.025(5) 0.094(8) 0.105(9) 0.017(5) -0.017(5) -0.037(7)
O3 0.015(4) 0.093(7) 0.052(5) 0.005(4) -0.010(4) -0.008(5)
O4 0.017(4) 0.105(8) 0.047(5) 0.004(4) -0.013(4) -0.010(5)
O5 0.035(6) 0.131(11) 0.071(7) 0.004(6) 0.000(5) -0.008(7)
O6 0.017(4) 0.101(8) 0.042(5) -0.006(4) -0.005(4) -0.010(5)
N1 0.007(4) 0.074(5) 0.048(4) 0.005(3) -0.005(3) -0.004(4)
C1 0.022(7) 0.121(14) 0.051(8) -0.011(8) -0.016(6) -0.013(8)
C2 0.029(8) 0.105(13) 0.067(9) -0.007(8) -0.019(7) -0.025(9)
C3 0.035(9) 0.123(15) 0.083(12) -0.019(9) 0.000(8) -0.031(11)
C4 0.030(9) 0.120(16) 0.149(19) 0.001(9) -0.015(10) -0.068(15)
C5 0.052(13) 0.17(2) 0.122(19) 0.017(14) -0.005(13) -0.001(17)
C6 0.044(10) 0.130(18) 0.104(15) -0.022(11) -0.024(10) 0.008(13)
C7 0.031(8) 0.109(14) 0.075(10) -0.012(8) -0.024(7) -0.007(9)
C8 0.018(7) 0.121(15) 0.103(13) 0.011(8) -0.001(8) -0.023(11)
C9 0.024(7) 0.095(11) 0.063(9) -0.009(7) -0.007(6) -0.020(8)
C10 0.034(7) 0.087(11) 0.044(7) 0.006(7) -0.012(6) -0.012(7)
C11 0.030(8) 0.118(14) 0.070(10) 0.005(8) -0.016(7) -0.010(10)
C12 0.049(10) 0.131(16) 0.058(10) 0.003(10) 0.016(8) -0.002(10)
C13 0.075(14) 0.136(18) 0.058(10) 0.009(12) -0.016(9) -0.014(11)
C14 0.070(14) 0.20(2) 0.062(11) -0.039(15) -0.016(10) 0.010(13)
C15 0.056(12) 0.25(3) 0.045(9) -0.059(15) -0.024(8) 0.012(13)
C16 0.041(10) 0.109(15) 0.079(11) 0.008(9) -0.023(8) 0.010(10)
C17 0.016(3) 0.080(5) 0.057(4) 0.002(3) -0.011(3) -0.001(4)
C18 0.016(4) 0.081(5) 0.058(4) 0.003(3) -0.014(3) -0.002(4)
C19 0.020(4) 0.080(5) 0.063(5) 0.003(4) -0.016(4) -0.006(4)
C20 0.023(4) 0.082(5) 0.067(5) 0.006(4) -0.015(4) -0.003(4)
C21 0.021(4) 0.082(5) 0.064(5) 0.006(4) -0.018(4) 0.000(4)
C22 0.017(4) 0.081(5) 0.059(4) 0.005(4) -0.016(3) 0.001(4)
C23 0.042(9) 0.105(13) 0.062(9) -0.019(9) -0.016(7) 0.010(9)
C24 0.093(10) 0.070(9) 0.040(7) 0.044(8) 0.018(8) 0.011(8)

loop_
_atom_type_symbol
_atom_type_description
_atom_type_scat_dispersion_real
_atom_type_scat_dispersion_imag
_atom_type_scat_source
H H 0.0000 0.0000
;
International Tables for Crystallography
(Vol. C, Table 6.1.1.4)
;
N N 0.0061 0.0033
;
International Tables for Crystallography
(Vol. C, Tables 4.2.6.8 and 6.1.1.4)
;
O O 0.0106 0.0060
;
International Tables for Crystallography
(Vol. C, Tables 4.2.6.8 and 6.1.1.4)
;
Ru Ru -1.2594 0.8363
;
International Tables for Crystallography
(Vol. C, Tables 4.2.6.8 and 6.1.1.4)
;
Cl Cl 0.1484 0.1585
;
International Tables for Crystallography
(Vol. C, Tables 4.2.6.8 and 6.1.1.4)
;
C C 0.0033 0.0016
;
International Tables for Crystallography
(Vol. C, Tables 4.2.6.8 and 6.1.1.4)
;

loop_
_geom_angle_atom_site_label_1
_geom_angle_atom_site_label_2
_geom_angle_atom_site_label_3
_geom_angle
_geom_angle_publ_flag
_geom_angle_site_symmetry_1
_geom_angle_site_symmetry_3
Ru1 Ru1 O1 90.5(2) yes 2_556 .
Ru1 Ru1 O3 89.0(2) yes 2_556 2_556
Ru1 Ru1 O4 90.1(3) yes 2_556 .
Ru1 Ru1 O6 89.1(2) yes 2_556 2_556
Ru1 Ru1 N1 174.9(3) yes 2_556 .
O1 Ru1 O3 178.9(4) yes . 2_556
O1 Ru1 O4 94.6(4) yes . .
O1 Ru1 O6 85.1(4) yes . 2_556
O1 Ru1 N1 87.4(4) yes . .
O3 Ru1 O4 84.5(4) yes 2_556 .
O3 Ru1 O6 95.8(4) yes 2_556 2_556
O3 Ru1 N1 93.2(4) yes 2_556 .
O4 Ru1 O6 179.1(3) yes . 2_556
O4 Ru1 N1 94.6(3) yes . .
O6 Ru1 N1 86.2(3) yes 2_556 .
Ru1 O1 C1 117.3(10) yes . .
C7 O2 C8 116.5(14) yes . .
Ru1 O3 C1 118.9(9) yes 2_556 .
Ru1 O4 C9 117.5(8) yes . .
C11 O5 C12 116.6(12) yes . .
Ru1 O6 C9 118.2(9) yes 2_556 .
Ru1 N1 C17 119.9(8) yes . .
Ru1 N1 C18 118.8(7) yes . 2_656
C17 N1 C18 114.7(11) yes . 2_656
O1 C1 O3 124.4(16) yes . .
O1 C1 C2 116.0(13) yes . .
O3 C1 C2 119.3(12) yes . .
C1 C2 C3 116.6(14) yes . .
C1 C2 C7 123.8(15) yes . .
C3 C2 C7 119.3(18) yes . .
C2 C3 C4 119.7(16) yes . .
C3 C4 C5 125(2) yes . .
Cl1 C5 C4 125(2) yes . .
Cl1 C5 C6 121.4(18) yes . .
C4 C5 C6 113(2) yes . .
C5 C6 C7 120.0(18) yes . .
O2 C7 C2 116.3(17) yes . .
O2 C7 C6 121.2(15) yes . .
C2 C7 C6 122.4(17) yes . .
O4 C9 O6 125.1(13) yes . .
O4 C9 C10 118.5(11) yes . .
O6 C9 C10 116.3(12) yes . .
C9 C10 C11 123.4(14) yes . .
C9 C10 C16 117.8(12) yes . .
C11 C10 C16 118.7(14) yes . .
O5 C11 C10 117.0(14) yes . .
O5 C11 C13 123.8(15) yes . .
C10 C11 C13 119.2(16) yes . .
C11 C13 C14 120.4(17) yes . .
Cl2 C14 C13 110.7(15) yes . .
Cl2 C14 C15 130(2) yes . .
C13 C14 C15 118.2(18) yes . .
C14 C15 C16 122(2) yes . .
C10 C16 C15 121.5(15) yes . .
N1 C17 C18 121.9(12) yes . .
N1 C17 C22 116.6(12) yes . .
C18 C17 C22 121.2(12) yes . .
N1 C18 C17 123.4(12) yes 2_656 .
N1 C18 C19 119.2(13) yes 2_656 .
C17 C18 C19 116.7(12) yes . .
C18 C19 C20 121.4(14) yes . .
C19 C20 C21 118.9(13) yes . .
C20 C21 C22 122.8(13) yes . .
C17 C22 C21 117.6(13) yes . .
Cl3 C23 Cl4 111.9(9) yes . .
Cl5 C24 Cl6 114(3) yes . .
C2 C3 H3 120.128 no . .
C4 C3 H3 120.140 no . .
C3 C4 H4 117.597 no . .
C5 C4 H4 117.593 no . .
C5 C6 H6 119.999 no . .
C7 C6 H6 119.996 no . .
O2 C8 H8A 109.475 no . .
O2 C8 H8B 109.473 no . .
O2 C8 H8C 109.469 no . .
H8A C8 H8B 109.469 no . .
H8A C8 H8C 109.474 no . .
H8B C8 H8C 109.467 no . .
O5 C12 H12A 109.473 no . .
O5 C12 H12B 109.467 no . .
O5 C12 H12C 109.468 no . .
H12A C12 H12B 109.471 no . .
H12A C12 H12C 109.472 no . .
H12B C12 H12C 109.476 no . .
C11 C13 H13 119.794 no . .
C14 C13 H13 119.804 no . .
C14 C15 H15 119.101 no . .
C16 C15 H15 119.101 no . .
C10 C16 H16 119.257 no . .
C15 C16 H16 119.252 no . .
C18 C19 H19 119.298 no . .
C20 C19 H19 119.305 no . .
C19 C20 H20 120.551 no . .
C21 C20 H20 120.550 no . .
C20 C21 H21 118.609 no . .
C22 C21 H21 118.617 no . .
C17 C22 H22 121.224 no . .
C21 C22 H22 121.221 no . .
Cl3 C23 H23A 109.231 no . .
Cl3 C23 H23B 109.239 no . .
Cl4 C23 H23A 109.231 no . .
Cl4 C23 H23B 109.235 no . .
H23A C23 H23B 107.914 no . .
Cl5 C24 H24A 108.836 no . .
Cl5 C24 H24B 108.840 no . .
Cl6 C24 H24A 108.842 no . .
Cl6 C24 H24B 108.847 no . .
H24A C24 H24B 107.694 no . .

loop_
_geom_bond_atom_site_label_1
_geom_bond_atom_site_label_2
_geom_bond_distance
_geom_bond_publ_flag
_geom_bond_site_symmetry_2
Ru1 Ru1 2.315(4) yes 2_556
Ru1 O1 2.073(11) yes .
Ru1 O3 2.084(11) yes 2_556
Ru1 O4 2.061(9) yes .
Ru1 O6 2.085(9) yes 2_556
Ru1 N1 2.418(10) yes .
Cl1 C5 1.56(3) yes .
Cl2 C14 1.73(2) yes .
Cl3 C23 1.820(17) yes .
Cl4 C23 1.74(2) yes .
Cl5 C24 1.76(6) yes .
Cl6 C24 1.64(5) yes .
O1 C1 1.311(16) yes .
O2 C7 1.39(2) yes .
O2 C8 1.533(19) yes .
O3 C1 1.284(18) yes .
O4 C9 1.304(17) yes .
O5 C11 1.39(2) yes .
O5 C12 1.513(19) yes .
O6 C9 1.271(15) yes .
N1 C17 1.396(18) yes .
N1 C18 1.364(17) yes 2_656
C1 C2 1.54(3) yes .
C2 C3 1.46(3) yes .
C2 C7 1.40(2) yes .
C3 C4 1.34(3) yes .
C4 C5 1.51(3) yes .
C5 C6 1.50(3) yes .
C6 C7 1.42(3) yes .
C9 C10 1.56(2) yes .
C10 C11 1.43(2) yes .
C10 C16 1.38(2) yes .
C11 C13 1.36(3) yes .
C13 C14 1.45(3) yes .
C14 C15 1.36(3) yes .
C15 C16 1.36(2) yes .
C17 C18 1.45(2) yes .
C17 C22 1.443(19) yes .
C18 C19 1.46(2) yes .
C19 C20 1.34(2) yes .
C20 C21 1.49(2) yes .
C21 C22 1.36(2) yes .
C3 H3 0.950 no .
C4 H4 0.950 no .
C6 H6 0.950 no .
C8 H8A 0.980 no .
C8 H8B 0.980 no .
C8 H8C 0.980 no .
C12 H12A 0.980 no .
C12 H12B 0.980 no .
C12 H12C 0.980 no .
C13 H13 0.950 no .
C15 H15 0.950 no .
C16 H16 0.950 no .
C19 H19 0.950 no .
C20 H20 0.950 no .
C21 H21 0.950 no .
C22 H22 0.950 no .
C23 H23A 0.990 no .
C23 H23B 0.990 no .
C24 H24A 0.990 no .
C24 H24B 0.990 no .

loop_
_geom_contact_atom_site_label_1
_geom_contact_atom_site_label_2
_geom_contact_distance
_geom_contact_publ_flag
_geom_contact_site_symmetry_2
Ru1 C19 3.500(14) no 2_656
Ru1 C22 3.474(13) no .
O1 C3 2.79(3) no .
O1 C9 3.430(17) no 2_556
O1 C17 3.286(15) no .
O1 C22 3.133(15) no .
O2 O3 2.636(16) no .
O2 C1 2.880(18) no .
O3 O6 3.582(13) no 2_556
O3 C7 2.97(2) no .
O3 C9 3.387(18) no 2_556
O4 O5 2.614(14) no .
O4 C1 3.43(2) no 2_556
O4 C11 2.97(2) no .
O4 C22 3.124(18) no .
O5 C9 2.926(17) no .
O5 C22 3.43(2) no .
O6 C1 3.411(19) no 2_556
O6 C16 2.77(2) no .
N1 N1 2.941(15) no 2_656
C1 C9 3.57(2) no 2_556
C2 C5 2.93(3) no .
C3 C6 2.88(3) no .
C4 C7 2.81(3) no .
C6 C8 2.82(3) no .
C10 C14 2.80(2) no .
C11 C15 2.78(3) no .
C12 C13 2.83(3) no .
C13 C16 2.76(3) no .
C17 C17 2.748(19) no 2_656
C17 C20 2.84(2) no .
C18 C18 2.73(2) no 2_656
C18 C21 2.83(2) no .
C19 C22 2.87(2) no .
Cl1 Cl6 3.523(18) no 1_456
Cl1 O6 3.492(15) no 2_566
Cl1 C9 3.24(2) no 2_566
Cl1 C10 3.21(2) no 2_566
Cl2 Cl4 3.581(16) no 2_555
Cl2 C2 3.26(2) no 1_554
Cl2 C3 3.11(2) no 1_554
Cl2 C4 3.41(2) no 1_554
Cl3 N1 3.530(12) no .
Cl4 Cl2 3.581(16) no 2_555
Cl4 O2 3.506(12) no 2_556
Cl4 C12 3.571(17) no 2_655
Cl6 Cl1 3.523(18) no 1_654
Cl6 C5 3.58(3) no 1_654
Cl6 C6 3.51(2) no 1_654
O2 Cl4 3.506(12) no 2_556
O2 C4 3.50(2) no 2_566
O2 C23 3.35(2) no 2_556
O3 C19 3.240(18) no 1_455
O3 C23 3.223(17) no 2_556
O4 C23 3.369(19) no .
O5 C23 3.56(2) no .
O6 Cl1 3.492(15) no 2_566
O6 C18 3.165(15) no 1_455
O6 C19 2.993(16) no 1_455
N1 Cl3 3.530(12) no .
N1 C23 3.28(2) no .
C2 Cl2 3.26(2) no 1_556
C2 C5 3.58(3) no 2_566
C2 C6 3.39(2) no 2_566
C3 Cl2 3.11(2) no 1_556
C4 Cl2 3.41(2) no 1_556
C4 O2 3.50(2) no 2_566
C5 Cl6 3.58(3) no 1_456
C5 C2 3.58(3) no 2_566
C6 Cl6 3.51(2) no 1_456
C6 C2 3.39(2) no 2_566
C8 C20 3.53(2) no 2_566
C8 C21 3.56(3) no 2_566
C9 Cl1 3.24(2) no 2_566
C10 Cl1 3.21(2) no 2_566
C12 Cl4 3.571(17) no 2_655
C18 O6 3.165(15) no 1_655
C19 O3 3.240(18) no 1_655
C19 O6 2.993(16) no 1_655
C20 C8 3.53(2) no 2_566
C21 C8 3.56(3) no 2_566
C23 O2 3.35(2) no 2_556
C23 O3 3.223(17) no 2_556
C23 O4 3.369(19) no .
C23 O5 3.56(2) no .
C23 N1 3.28(2) no .
Ru1 H19 3.0725 no 2_656
Ru1 H22 2.9902 no .
Cl1 H4 2.8739 no .
Cl1 H6 2.8364 no .
Cl2 H13 2.6582 no .
Cl2 H15 2.9802 no .
O1 H3 2.4548 no .
O1 H22 2.8717 no .
O2 H6 2.6438 no .
O4 H22 2.2419 no .
O5 H13 2.6286 no .
O5 H22 2.7078 no .
O6 H16 2.4255 no .
N1 H19 2.6230 no 2_656
N1 H22 2.5981 no .
C1 H3 2.6878 no .
C2 H4 3.2615 no .
C2 H6 3.3223 no .
C4 H6 3.3804 no .
C5 H3 3.3679 no .
C6 H4 3.3602 no .
C6 H8B 2.7452 no .
C6 H8C 2.7487 no .
C7 H3 3.3215 no .
C7 H8A 3.2942 no .
C7 H8B 2.7211 no .
C7 H8C 2.7211 no .
C8 H6 2.4517 no .
C9 H16 2.6311 no .
C9 H22 3.3258 no .
C10 H13 3.2771 no .
C10 H15 3.2387 no .
C11 H12A 3.2795 no .
C11 H12B 2.7039 no .
C11 H12C 2.7040 no .
C11 H16 3.2810 no .
C12 H13 2.4835 no .
C12 H22 3.4715 no .
C13 H12B 2.7788 no .
C13 H12C 2.7709 no .
C13 H15 3.2700 no .
C14 H16 3.2209 no .
C15 H13 3.2612 no .
C17 H19 3.3343 no .
C17 H21 3.2638 no .
C18 H20 3.3108 no .
C18 H22 3.3809 no .
C19 H21 3.2778 no .
C20 H22 3.3662 no .
C21 H12A 3.3963 no .
C21 H19 3.3003 no .
C22 H12A 3.3830 no .
C22 H20 3.3453 no .
H3 H4 2.2587 no .
H6 H8A 3.4229 no .
H6 H8B 2.2281 no .
H6 H8C 2.2600 no .
H12A H13 3.4573 no .
H12A H21 3.1802 no .
H12A H22 3.1831 no .
H12B H13 2.2822 no .
H12C H13 2.2859 no .
H12C H21 3.5164 no .
H15 H16 2.2879 no .
H19 H20 2.2938 no .
H20 H21 2.4232 no .
H21 H22 2.3123 no .
Ru1 H23A 3.5017 no .
Ru1 H23B 3.5083 no .
Cl1 H19 3.3984 no 2_666
Cl1 H20 3.3039 no 2_666
Cl1 H24A 3.2761 no 2_666
Cl1 H24B 3.1830 no 2_666
Cl2 H3 3.3493 no 1_554
Cl3 H3 3.3260 no 2_656
Cl3 H12B 3.3734 no 2_655
Cl3 H13 3.1592 no 2_655
Cl4 H8B 3.2532 no 2_556
Cl4 H12A 3.5655 no 2_655
Cl4 H12B 3.3315 no 2_655
Cl4 H12C 3.2371 no 2_655
Cl4 H15 3.0227 no 2_555
Cl5 H4 3.1196 no 2_666
Cl5 H8B 3.2087 no 2_566
Cl5 H12C 3.0641 no 2_665
Cl5 H20 2.9773 no .
Cl5 H21 3.4743 no .
Cl6 H6 3.3617 no 1_654
Cl6 H24A 3.3909 no 2_765
O2 H19 2.8674 no 1_455
O2 H23A 2.5385 no 2_556
O3 H19 2.3839 no 1_455
O3 H23A 2.4568 no 2_556
O3 H23B 3.1786 no 2_556
O4 H23A 3.3612 no .
O4 H23B 2.5466 no .
O5 H23B 2.6602 no .
O6 H19 2.8190 no 1_455
N1 H23A 2.9426 no .
N1 H23B 3.0300 no .
C1 H19 3.3738 no 1_455
C1 H23A 3.4709 no 2_556
C2 H6 3.5900 no 2_566
C3 H8C 2.9526 no 2_566
C4 H8C 3.2540 no 2_566
C4 H20 3.5261 no 2_666
C7 H23A 3.4590 no 2_556
C8 H3 3.5800 no 2_566
C8 H8A 3.2852 no 2_466
C8 H20 3.3541 no 2_566
C8 H21 3.3906 no 2_566
C8 H23A 3.1704 no 2_556
C9 H23B 3.5338 no .
C12 H12B 3.3372 no 2_655
C12 H23B 3.2928 no .
C14 H24B 3.4358 no 1_455
C15 H24B 3.0075 no 1_455
C16 H24B 3.2249 no 1_455
C17 H23B 3.4108 no .
C18 H23A 3.3510 no 2_656
C19 H16 3.4680 no 1_655
C19 H23A 3.2483 no 2_656
C20 H8B 3.2513 no 2_566
C20 H8C 3.1669 no 2_566
C20 H16 3.4224 no 1_655
C21 H6 3.1729 no 2_566
C21 H8B 3.1445 no 2_566
C21 H8C 3.0960 no 2_566
C22 H6 3.5614 no 2_566
C22 H23B 3.2258 no .
C24 H4 3.5313 no 2_666
C24 H20 3.4984 no .
C24 H24A 3.5065 no 2_765
H3 Cl2 3.3493 no 1_556
H3 Cl3 3.3260 no 2_656
H3 C8 3.5800 no 2_566
H3 H6 3.5965 no 2_566
H3 H8C 2.6715 no 2_566
H4 Cl5 3.1196 no 2_666
H4 C24 3.5313 no 2_666
H4 H8A 3.4479 no 1_655
H4 H8C 3.3239 no 2_566
H4 H20 2.8362 no 2_666
H4 H24A 3.1545 no 2_666
H6 Cl6 3.3617 no 1_456
H6 C2 3.5900 no 2_566
H6 C21 3.1729 no 2_566
H6 C22 3.5614 no 2_566
H6 H3 3.5965 no 2_566
H6 H21 2.7163 no 2_566
H6 H22 3.4513 no 2_566
H8A C8 3.2852 no 2_466
H8A H4 3.4479 no 1_455
H8A H8A 2.6520 no 2_466
H8A H8C 3.0339 no 2_466
H8A H19 3.2934 no 1_455
H8A H20 3.2691 no 2_566
H8A H23A 3.0392 no 2_556
H8B Cl4 3.2532 no 2_556
H8B Cl5 3.2087 no 2_566
H8B C20 3.2513 no 2_566
H8B C21 3.1445 no 2_566
H8B H20 2.9810 no 2_566
H8B H21 2.7647 no 2_566
H8B H23A 3.2839 no 2_556
H8C C3 2.9526 no 2_566
H8C C4 3.2540 no 2_566
H8C C20 3.1669 no 2_566
H8C C21 3.0960 no 2_566
H8C H3 2.6715 no 2_566
H8C H4 3.3239 no 2_566
H8C H8A 3.0339 no 2_466
H8C H20 3.2561 no 2_566
H8C H21 3.1288 no 2_566
H12A Cl4 3.5655 no 2_655
H12A H12B 3.0666 no 2_655
H12A H15 3.1720 no 1_655
H12A H23B 3.0785 no .
H12B Cl3 3.3734 no 2_655
H12B Cl4 3.3315 no 2_655
H12B C12 3.3372 no 2_655
H12B H12A 3.0666 no 2_655
H12B H12B 2.7249 no 2_655
H12B H15 3.5159 no 2_555
H12B H23B 3.4882 no .
H12C Cl4 3.2371 no 2_655
H12C Cl5 3.0641 no 2_665
H13 Cl3 3.1592 no 2_655
H13 H24A 3.5850 no 2_665
H15 Cl4 3.0227 no 2_555
H15 H12A 3.1720 no 1_455
H15 H12B 3.5159 no 2_555
H15 H24B 3.1052 no 1_455
H16 C19 3.4680 no 1_455
H16 C20 3.4224 no 1_455
H16 H24B 3.4097 no 1_455
H19 Cl1 3.3984 no 2_666
H19 O2 2.8674 no 1_655
H19 O3 2.3839 no 1_655
H19 O6 2.8190 no 1_655
H19 C1 3.3738 no 1_655
H19 H8A 3.2934 no 1_655
H19 H23A 2.7619 no 2_656
H20 Cl1 3.3039 no 2_666
H20 Cl5 2.9773 no .
H20 C4 3.5261 no 2_666
H20 C8 3.3541 no 2_566
H20 C24 3.4984 no .
H20 H4 2.8362 no 2_666
H20 H8A 3.2691 no 2_566
H20 H8B 2.9810 no 2_566
H20 H8C 3.2561 no 2_566
H20 H24B 3.0438 no .
H21 Cl5 3.4743 no .
H21 C8 3.3906 no 2_566
H21 H6 2.7163 no 2_566
H21 H8B 2.7647 no 2_566
H21 H8C 3.1288 no 2_566
H22 H6 3.4513 no 2_566
H22 H23B 2.7904 no .
H23A Ru1 3.5017 no .
H23A O2 2.5385 no 2_556
H23A O3 2.4568 no 2_556
H23A O4 3.3612 no .
H23A N1 2.9426 no .
H23A C1 3.4709 no 2_556
H23A C7 3.4590 no 2_556
H23A C8 3.1704 no 2_556
H23A C18 3.3510 no 2_656
H23A C19 3.2483 no 2_656
H23A H8A 3.0392 no 2_556
H23A H8B 3.2839 no 2_556
H23A H19 2.7619 no 2_656
H23B Ru1 3.5083 no .
H23B O3 3.1786 no 2_556
H23B O4 2.5466 no .
H23B O5 2.6602 no .
H23B N1 3.0300 no .
H23B C9 3.5338 no .
H23B C12 3.2928 no .
H23B C17 3.4108 no .
H23B C22 3.2258 no .
H23B H12A 3.0785 no .
H23B H12B 3.4882 no .
H23B H22 2.7904 no .
H24A Cl1 3.2761 no 2_666
H24A Cl6 3.3909 no 2_765
H24A C24 3.5065 no 2_765
H24A H4 3.1545 no 2_666
H24A H13 3.5850 no 2_665
H24A H24A 2.9149 no 2_765
H24B Cl1 3.1830 no 2_666
H24B C14 3.4358 no 1_655
H24B C15 3.0075 no 1_655
H24B C16 3.2249 no 1_655
H24B H15 3.1052 no 1_655
H24B H16 3.4097 no 1_655
H24B H20 3.0438 no .
